data_8102332
loop_
_publ_author_name
'Liang-Cai Yu'
'Yong Xia'
'Li Huang'
'En-Xiang Liang'
'Sheng-Li Liu'

_publ_section_title
;
 Crystal structure of
 1-cyclopropyl-6-fluoro-1,4-dihydro-4-oxo-7-(4-(cyanomethyl)-1-piperazinyl)-3-quinoline
 carboxylic acid , C19H19FN4O3
;
_journal_issue 4
_journal_name_full 'Zeitschrift f\"ur Kristallographie - New Crystal Structures'
_journal_page_first 427
_journal_volume 223
_journal_year 2008
_chemical_formula_sum 'C19 H19 F N4 O3'
_chemical_formula_weight 370.38
_space_group_IT_number 14
_symmetry_cell_setting monoclinic
_symmetry_space_group_name_Hall '-P 2ybc'
_symmetry_space_group_name_H-M 'P 1 21/c 1'
_atom_sites_solution_hydrogens geom
_atom_sites_solution_primary direct
_atom_sites_solution_secondary difmap
_audit_creation_method SHELXL-97
_audit_update_record
;
2008-05-21 # Formatted by publCIF
;
_cell_angle_alpha 90.00
_cell_angle_beta 92.357(4)
_cell_angle_gamma 90.00
_cell_formula_units_Z 4
_cell_length_a 9.8059(6)
_cell_length_b 8.9449(5)
_cell_length_c 20.4301(13)
_cell_measurement_temperature 296(2)
_cell_volume 1790.47(19)
_computing_cell_refinement 'Bruker SMART'
_computing_data_collection 'Bruker SMART'
_computing_data_reduction 'Bruker SAINT'
_computing_molecular_graphics 'Bruker SHELXTL'[3]'
_computing_publication_material 'Bruker SHELXTL'
_computing_structure_refinement 'SHELXL-97(Sheldrick, 1997)'[2]'
_computing_structure_solution 'SHELXS-97(Sheldrick, 1990)'[1]'
_diffrn_ambient_temperature 296(2)
_diffrn_measured_fraction_theta_full 0.974
_diffrn_measured_fraction_theta_max 0.974
_diffrn_measurement_device_type 'CCD area detector'
_diffrn_measurement_method 'phi and omega scans'
_diffrn_radiation_monochromator graphite
_diffrn_radiation_source 'fine-focus sealed tube'
_diffrn_radiation_type MoK\a
_diffrn_radiation_wavelength 0.71073
_diffrn_reflns_av_R_equivalents 0.1080
_diffrn_reflns_av_sigmaI/netI 0.0757
_diffrn_reflns_limit_h_max 12
_diffrn_reflns_limit_h_min -12
_diffrn_reflns_limit_k_max 11
_diffrn_reflns_limit_k_min -10
_diffrn_reflns_limit_l_max 24
_diffrn_reflns_limit_l_min -25
_diffrn_reflns_number 11483
_diffrn_reflns_theta_full 26.01
_diffrn_reflns_theta_max 26.01
_diffrn_reflns_theta_min 2.00
_exptl_absorpt_coefficient_mu 0.102
_exptl_absorpt_correction_T_max 0.9798
_exptl_absorpt_correction_T_min 0.9506
_exptl_absorpt_correction_type multi-scan
_exptl_crystal_colour colorless
_exptl_crystal_density_diffrn 1.374
_exptl_crystal_density_method 'not measured'
_exptl_crystal_description block
_exptl_crystal_F_000 776
_exptl_crystal_size_max 0.50
_exptl_crystal_size_mid 0.30
_exptl_crystal_size_min 0.20
_refine_diff_density_max 0.238
_refine_diff_density_min -0.397
_refine_diff_density_rms 0.059
_refine_ls_extinction_method none
_refine_ls_goodness_of_fit_ref 1.092
_refine_ls_hydrogen_treatment mixed
_refine_ls_matrix_type full
_refine_ls_number_parameters 245
_refine_ls_number_reflns 3429
_refine_ls_number_restraints 0
_refine_ls_restrained_S_all 1.092
_refine_ls_R_factor_all 0.0908
_refine_ls_R_factor_gt 0.0534
_refine_ls_shift/su_max 0.000
_refine_ls_shift/su_mean 0.000
_refine_ls_structure_factor_coef Fsqd
_refine_ls_weighting_details 'calc w=1/[\s^2^(Fo^2^)+(0.0879P)^2^+0.0000P] where P=(Fo^2^+2Fc^2^)/3'
_refine_ls_weighting_scheme calc
_refine_ls_wR_factor_gt 0.1362
_refine_ls_wR_factor_ref 0.1820
_reflns_number_gt 2077
_reflns_number_total 3429
_reflns_threshold_expression >2sigma(I)
_cod_data_source_file 1267-2375.cff
_cod_data_source_block 3ylc87_0m
_cod_depositor_comments
;
The following automatic conversions were performed:
'_symmetry_cell_setting' value 'Monoclinic' changed to 'monoclinic'
according to '/home/saulius/struct/CIF-dictionaries/cif_core.dic'
dictionary named 'cif_core.dic' version 2.4.1 from 2010-06-29.

Automatic conversion script
Id: cif_fix_enum 1555 2011-01-17 13:19:09Z saulius 
;
_cod_original_cell_volume 1790.46(19)
_cod_original_sg_symbol_H-M P2(1)/c
_cod_database_code 8102332

loop_
_symmetry_equiv_pos_as_xyz
'x, y, z'
'-x, y+1/2, -z+1/2'
'-x, -y, -z'
'x, -y-1/2, z-1/2'

loop_
_atom_site_label
_atom_site_type_symbol
_atom_site_fract_x
_atom_site_fract_y
_atom_site_fract_z
_atom_site_U_iso_or_equiv
_atom_site_adp_type
_atom_site_occupancy
_atom_site_symmetry_multiplicity
_atom_site_calc_flag
_atom_site_refinement_flags
_atom_site_disorder_assembly
_atom_site_disorder_group
C1 C -0.2099(2) 0.4339(4) 0.16403(13) 0.0526(8) Uani 1 1 d . . .
C2 C -0.1505(2) 0.4165(3) 0.23229(11) 0.0398(6) Uani 1 1 d . . .
C3 C -0.0191(2) 0.4747(3) 0.25099(12) 0.0376(6) Uani 1 1 d . . .
C4 C 0.02985(19) 0.4420(3) 0.31720(11) 0.0345(6) Uani 1 1 d . . .
C5 C -0.05021(19) 0.3614(3) 0.36054(11) 0.0318(6) Uani 1 1 d . . .
C6 C -0.2244(2) 0.3406(3) 0.27718(12) 0.0385(6) Uani 1 1 d . . .
H6 H -0.3098 0.3042 0.2636 0.046 Uiso 1 1 calc R . .
C7 C -0.2633(2) 0.2221(3) 0.38076(12) 0.0401(6) Uani 1 1 d . . .
H7 H -0.2359 0.1169 0.3840 0.048 Uiso 1 1 calc R . .
C8 C -0.3212(2) 0.2872(4) 0.44044(13) 0.0539(8) Uani 1 1 d . . .
H8A H -0.3027 0.3918 0.4498 0.065 Uiso 1 1 calc R . .
H8B H -0.3262 0.2237 0.4787 0.065 Uiso 1 1 calc R . .
C9 C -0.4128(2) 0.2514(4) 0.38242(13) 0.0537(8) Uani 1 1 d . . .
H9A H -0.4732 0.1660 0.3855 0.064 Uiso 1 1 calc R . .
H9B H -0.4496 0.3341 0.3566 0.064 Uiso 1 1 calc R . .
C10 C 0.0010(2) 0.3213(3) 0.42345(11) 0.0352(6) Uani 1 1 d . . .
H10 H -0.0536 0.2675 0.4512 0.042 Uiso 1 1 calc R . .
C11 C 0.1332(2) 0.3616(3) 0.44446(12) 0.0368(6) Uani 1 1 d . . .
C12 C 0.2081(2) 0.4487(3) 0.40098(13) 0.0427(7) Uani 1 1 d . . .
C13 C 0.1612(2) 0.4887(3) 0.33985(12) 0.0391(6) Uani 1 1 d . . .
H13 H 0.2151 0.5463 0.3132 0.047 Uiso 1 1 calc R . .
C14 C 0.3159(2) 0.2298(3) 0.50386(12) 0.0500(8) Uani 1 1 d . . .
H14A H 0.3767 0.2708 0.4722 0.060 Uiso 1 1 calc R . .
H14B H 0.2918 0.1290 0.4903 0.060 Uiso 1 1 calc R . .
C15 C 0.3879(2) 0.2254(4) 0.57034(12) 0.0510(8) Uani 1 1 d . . .
H15A H 0.4682 0.1623 0.5688 0.061 Uiso 1 1 calc R . .
H15B H 0.4172 0.3253 0.5829 0.061 Uiso 1 1 calc R . .
C16 C 0.1741(2) 0.2602(3) 0.62027(12) 0.0444(7) Uani 1 1 d . . .
H16A H 0.2001 0.3612 0.6327 0.053 Uiso 1 1 calc R . .
H16B H 0.1137 0.2219 0.6528 0.053 Uiso 1 1 calc R . .
C17 C 0.0998(2) 0.2621(3) 0.55357(12) 0.0455(7) Uani 1 1 d . . .
H17A H 0.0719 0.1615 0.5414 0.055 Uiso 1 1 calc R . .
H17B H 0.0188 0.3239 0.5551 0.055 Uiso 1 1 calc R . .
C18 C 0.3631(3) 0.1491(3) 0.68269(14) 0.0540(8) Uani 1 1 d . . .
H18A H 0.4366 0.0772 0.6796 0.065 Uiso 1 1 calc R . .
H18B H 0.2983 0.1090 0.7127 0.065 Uiso 1 1 calc R . .
C19 C 0.4197(3) 0.2904(4) 0.70996(15) 0.0642(9) Uani 1 1 d . . .
F1 F 0.33357(12) 0.4986(2) 0.42185(7) 0.0603(5) Uani 1 1 d . . .
N1 N -0.18183(17) 0.3156(2) 0.33898(9) 0.0351(5) Uani 1 1 d . . .
N2 N 0.19149(17) 0.3220(3) 0.50521(10) 0.0416(6) Uani 1 1 d . . .
N3 N 0.29567(19) 0.1664(2) 0.61861(10) 0.0427(6) Uani 1 1 d . . .
N4 N 0.4652(3) 0.4002(4) 0.72766(16) 0.0971(11) Uani 1 1 d . . .
O1 O 0.05363(16) 0.5464(2) 0.21202(9) 0.0540(6) Uani 1 1 d . . .
O2 O -0.1341(2) 0.5091(3) 0.12324(10) 0.0759(8) Uani 1 1 d . . .
H2 H -0.0642 0.5378 0.1427 0.114 Uiso 1 1 calc R . .
O3 O -0.3181(2) 0.3825(3) 0.14596(10) 0.0825(8) Uani 1 1 d . . .

loop_
_atom_site_aniso_label
_atom_site_aniso_U_11
_atom_site_aniso_U_22
_atom_site_aniso_U_33
_atom_site_aniso_U_23
_atom_site_aniso_U_13
_atom_site_aniso_U_12
C1 0.0477(14) 0.062(2) 0.0474(16) 0.0053(15) -0.0071(12) -0.0054(13)
C2 0.0370(12) 0.0427(18) 0.0390(14) -0.0007(12) -0.0049(11) -0.0001(10)
C3 0.0380(11) 0.0345(16) 0.0402(14) 0.0005(11) 0.0013(11) -0.0011(10)
C4 0.0324(11) 0.0329(16) 0.0382(14) -0.0027(11) -0.0007(10) 0.0024(9)
C5 0.0276(10) 0.0325(15) 0.0354(13) -0.0028(10) 0.0014(9) 0.0014(9)
C6 0.0317(11) 0.0418(17) 0.0414(14) -0.0038(12) -0.0043(10) 0.0021(10)
C7 0.0369(11) 0.0390(17) 0.0444(15) -0.0001(12) 0.0021(10) -0.0044(10)
C8 0.0483(14) 0.063(2) 0.0511(18) -0.0062(15) 0.0087(12) -0.0073(13)
C9 0.0349(12) 0.068(2) 0.0591(18) -0.0059(15) 0.0072(11) -0.0059(12)
C10 0.0322(11) 0.0370(16) 0.0366(14) -0.0005(11) 0.0023(9) 0.0016(9)
C11 0.0319(11) 0.0395(16) 0.0388(13) -0.0032(11) -0.0030(10) 0.0033(10)
C12 0.0293(11) 0.0476(18) 0.0505(16) -0.0039(13) -0.0080(11) -0.0038(11)
C13 0.0343(11) 0.0445(18) 0.0387(14) 0.0007(11) 0.0055(10) -0.0069(10)
C14 0.0394(12) 0.069(2) 0.0417(16) 0.0010(14) -0.0020(11) 0.0146(12)
C15 0.0363(12) 0.063(2) 0.0525(17) 0.0027(14) -0.0104(11) 0.0091(12)
C16 0.0414(12) 0.052(2) 0.0395(15) 0.0043(12) -0.0001(11) 0.0044(11)
C17 0.0346(12) 0.0521(19) 0.0489(16) 0.0077(13) -0.0081(11) 0.0020(11)
C18 0.0537(14) 0.058(2) 0.0492(16) 0.0047(14) -0.0157(13) 0.0090(13)
C19 0.0610(17) 0.079(3) 0.0508(18) -0.0122(17) -0.0248(14) 0.0191(17)
F1 0.0385(7) 0.0815(14) 0.0597(11) 0.0066(8) -0.0128(7) -0.0201(7)
N1 0.0298(9) 0.0352(13) 0.0401(12) -0.0004(9) -0.0018(8) -0.0020(8)
N2 0.0310(9) 0.0535(15) 0.0397(12) 0.0031(10) -0.0042(9) 0.0055(9)
N3 0.0442(10) 0.0425(15) 0.0403(12) 0.0021(10) -0.0104(9) 0.0047(9)
N4 0.097(2) 0.086(3) 0.103(2) -0.040(2) -0.0503(18) 0.0194(19)
O1 0.0517(10) 0.0641(15) 0.0458(11) 0.0137(10) -0.0035(8) -0.0159(9)
O2 0.0734(13) 0.102(2) 0.0505(13) 0.0267(13) -0.0182(11) -0.0264(13)
O3 0.0624(12) 0.125(2) 0.0581(13) 0.0144(13) -0.0257(11) -0.0308(13)

loop_
_atom_type_symbol
_atom_type_description
_atom_type_scat_dispersion_real
_atom_type_scat_dispersion_imag
_atom_type_scat_source
C C 0.0033 0.0016 'International Tables Vol C Tables 4.2.6.8 and 6.1.1.4'
H H 0.0000 0.0000 'International Tables Vol C Tables 4.2.6.8 and 6.1.1.4'
N N 0.0061 0.0033 'International Tables Vol C Tables 4.2.6.8 and 6.1.1.4'
O O 0.0106 0.0060 'International Tables Vol C Tables 4.2.6.8 and 6.1.1.4'
F F 0.0171 0.0103 'International Tables Vol C Tables 4.2.6.8 and 6.1.1.4'

loop_
_geom_angle_atom_site_label_1
_geom_angle_atom_site_label_2
_geom_angle_atom_site_label_3
_geom_angle
_geom_angle_site_symmetry_1
_geom_angle_site_symmetry_3
_geom_angle_publ_flag
O3 C1 O2 120.9(2) . . ?
O3 C1 C2 123.5(3) . . ?
O2 C1 C2 115.7(2) . . ?
C6 C2 C3 119.8(2) . . ?
C6 C2 C1 118.6(2) . . ?
C3 C2 C1 121.6(2) . . ?
O1 C3 C2 122.9(2) . . ?
O1 C3 C4 121.12(19) . . ?
C2 C3 C4 116.0(2) . . ?
C5 C4 C13 118.05(19) . . ?
C5 C4 C3 121.34(19) . . ?
C13 C4 C3 120.6(2) . . ?
C4 C5 C10 121.24(19) . . ?
C4 C5 N1 118.73(19) . . ?
C10 C5 N1 120.0(2) . . ?
N1 C6 C2 124.28(19) . . ?
N1 C6 H6 117.9 . . ?
C2 C6 H6 117.9 . . ?
N1 C7 C8 119.5(2) . . ?
N1 C7 C9 118.4(2) . . ?
C8 C7 C9 60.20(16) . . ?
N1 C7 H7 115.8 . . ?
C8 C7 H7 115.8 . . ?
C9 C7 H7 115.8 . . ?
C7 C8 C9 60.10(16) . . ?
C7 C8 H8A 117.8 . . ?
C9 C8 H8A 117.8 . . ?
C7 C8 H8B 117.8 . . ?
C9 C8 H8B 117.8 . . ?
H8A C8 H8B 114.9 . . ?
C7 C9 C8 59.70(16) . . ?
C7 C9 H9A 117.8 . . ?
C8 C9 H9A 117.8 . . ?
C7 C9 H9B 117.8 . . ?
C8 C9 H9B 117.8 . . ?
H9A C9 H9B 114.9 . . ?
C11 C10 C5 120.4(2) . . ?
C11 C10 H10 119.8 . . ?
C5 C10 H10 119.8 . . ?
N2 C11 C10 123.4(2) . . ?
N2 C11 C12 119.83(19) . . ?
C10 C11 C12 116.7(2) . . ?
F1 C12 C13 117.9(2) . . ?
F1 C12 C11 118.1(2) . . ?
C13 C12 C11 123.93(19) . . ?
C12 C13 C4 119.4(2) . . ?
C12 C13 H13 120.3 . . ?
C4 C13 H13 120.3 . . ?
N2 C14 C15 110.8(2) . . ?
N2 C14 H14A 109.5 . . ?
C15 C14 H14A 109.5 . . ?
N2 C14 H14B 109.5 . . ?
C15 C14 H14B 109.5 . . ?
H14A C14 H14B 108.1 . . ?
N3 C15 C14 109.72(19) . . ?
N3 C15 H15A 109.7 . . ?
C14 C15 H15A 109.7 . . ?
N3 C15 H15B 109.7 . . ?
C14 C15 H15B 109.7 . . ?
H15A C15 H15B 108.2 . . ?
N3 C16 C17 110.3(2) . . ?
N3 C16 H16A 109.6 . . ?
C17 C16 H16A 109.6 . . ?
N3 C16 H16B 109.6 . . ?
C17 C16 H16B 109.6 . . ?
H16A C16 H16B 108.1 . . ?
N2 C17 C16 108.95(17) . . ?
N2 C17 H17A 109.9 . . ?
C16 C17 H17A 109.9 . . ?
N2 C17 H17B 109.9 . . ?
C16 C17 H17B 109.9 . . ?
H17A C17 H17B 108.3 . . ?
N3 C18 C19 113.5(2) . . ?
N3 C18 H18A 108.9 . . ?
C19 C18 H18A 108.9 . . ?
N3 C18 H18B 108.9 . . ?
C19 C18 H18B 108.9 . . ?
H18A C18 H18B 107.7 . . ?
N4 C19 C18 176.4(4) . . ?
C6 N1 C5 119.7(2) . . ?
C6 N1 C7 119.58(18) . . ?
C5 N1 C7 120.11(18) . . ?
C11 N2 C17 117.03(17) . . ?
C11 N2 C14 115.8(2) . . ?
C17 N2 C14 109.8(2) . . ?
C18 N3 C16 112.5(2) . . ?
C18 N3 C15 112.03(19) . . ?
C16 N3 C15 109.7(2) . . ?
C1 O2 H2 109.5 . . ?

loop_
_geom_bond_atom_site_label_1
_geom_bond_atom_site_label_2
_geom_bond_distance
_geom_bond_site_symmetry_2
_geom_bond_publ_flag
C1 O3 1.201(3) . ?
C1 O2 1.322(3) . ?
C1 C2 1.497(3) . ?
C2 C6 1.372(3) . ?
C2 C3 1.427(3) . ?
C3 O1 1.265(3) . ?
C3 C4 1.447(3) . ?
C4 C5 1.406(3) . ?
C4 C13 1.414(3) . ?
C5 C10 1.407(3) . ?
C5 N1 1.407(3) . ?
C6 N1 1.332(3) . ?
C6 H6 0.9300 . ?
C7 N1 1.457(3) . ?
C7 C8 1.485(4) . ?
C7 C9 1.491(3) . ?
C7 H7 0.9800 . ?
C8 C9 1.493(3) . ?
C8 H8A 0.9700 . ?
C8 H8B 0.9700 . ?
C9 H9A 0.9700 . ?
C9 H9B 0.9700 . ?
C10 C11 1.397(3) . ?
C10 H10 0.9300 . ?
C11 N2 1.391(3) . ?
C11 C12 1.411(4) . ?
C12 F1 1.360(2) . ?
C12 C13 1.361(3) . ?
C13 H13 0.9300 . ?
C14 N2 1.474(3) . ?
C14 C15 1.505(3) . ?
C14 H14A 0.9700 . ?
C14 H14B 0.9700 . ?
C15 N3 1.464(3) . ?
C15 H15A 0.9700 . ?
C15 H15B 0.9700 . ?
C16 N3 1.459(3) . ?
C16 C17 1.518(3) . ?
C16 H16A 0.9700 . ?
C16 H16B 0.9700 . ?
C17 N2 1.464(3) . ?
C17 H17A 0.9700 . ?
C17 H17B 0.9700 . ?
C18 N3 1.451(3) . ?
C18 C19 1.480(5) . ?
C18 H18A 0.9700 . ?
C18 H18B 0.9700 . ?
C19 N4 1.132(4) . ?
O2 H2 0.8200 . ?

loop_
_geom_hbond_atom_site_label_D
_geom_hbond_atom_site_label_H
_geom_hbond_atom_site_label_A
_geom_hbond_distance_DH
_geom_hbond_distance_HA
_geom_hbond_distance_DA
_geom_hbond_angle_DHA
_geom_hbond_site_symmetry_A
O2 H2 O1 0.82 1.79 2.553(2) 153.7 .

loop_
_geom_torsion_atom_site_label_1
_geom_torsion_atom_site_label_2
_geom_torsion_atom_site_label_3
_geom_torsion_atom_site_label_4
_geom_torsion
_geom_torsion_site_symmetry_1
_geom_torsion_site_symmetry_2
_geom_torsion_site_symmetry_3
_geom_torsion_site_symmetry_4
_geom_torsion_publ_flag
O3 C1 C2 C6 -1.4(5) . . . . ?
O2 C1 C2 C6 179.6(3) . . . . ?
O3 C1 C2 C3 177.6(3) . . . . ?
O2 C1 C2 C3 -1.5(4) . . . . ?
C6 C2 C3 O1 -179.6(2) . . . . ?
C1 C2 C3 O1 1.5(4) . . . . ?
C6 C2 C3 C4 2.7(4) . . . . ?
C1 C2 C3 C4 -176.2(2) . . . . ?
O1 C3 C4 C5 -179.6(2) . . . . ?
C2 C3 C4 C5 -1.8(4) . . . . ?
O1 C3 C4 C13 -0.5(4) . . . . ?
C2 C3 C4 C13 177.3(2) . . . . ?
C13 C4 C5 C10 -3.3(4) . . . . ?
C3 C4 C5 C10 175.8(2) . . . . ?
C13 C4 C5 N1 179.3(2) . . . . ?
C3 C4 C5 N1 -1.6(4) . . . . ?
C3 C2 C6 N1 -0.1(4) . . . . ?
C1 C2 C6 N1 178.9(2) . . . . ?
N1 C7 C8 C9 107.8(2) . . . . ?
N1 C7 C9 C8 -109.6(3) . . . . ?
C4 C5 C10 C11 0.3(4) . . . . ?
N1 C5 C10 C11 177.7(2) . . . . ?
C5 C10 C11 N2 -178.1(2) . . . . ?
C5 C10 C11 C12 2.8(4) . . . . ?
N2 C11 C12 F1 -3.6(4) . . . . ?
C10 C11 C12 F1 175.5(2) . . . . ?
N2 C11 C12 C13 177.8(2) . . . . ?
C10 C11 C12 C13 -3.1(4) . . . . ?
F1 C12 C13 C4 -178.5(2) . . . . ?
C11 C12 C13 C4 0.1(4) . . . . ?
C5 C4 C13 C12 3.1(4) . . . . ?
C3 C4 C13 C12 -176.0(2) . . . . ?
N2 C14 C15 N3 58.0(3) . . . . ?
N3 C16 C17 N2 -60.0(3) . . . . ?
N3 C18 C19 N4 -42(5) . . . . ?
C2 C6 N1 C5 -3.6(4) . . . . ?
C2 C6 N1 C7 -174.5(2) . . . . ?
C4 C5 N1 C6 4.3(3) . . . . ?
C10 C5 N1 C6 -173.2(2) . . . . ?
C4 C5 N1 C7 175.2(2) . . . . ?
C10 C5 N1 C7 -2.3(3) . . . . ?
C8 C7 N1 C6 -117.8(2) . . . . ?
C9 C7 N1 C6 -47.9(3) . . . . ?
C8 C7 N1 C5 71.3(3) . . . . ?
C9 C7 N1 C5 141.2(2) . . . . ?
C10 C11 N2 C17 -12.7(4) . . . . ?
C12 C11 N2 C17 166.4(2) . . . . ?
C10 C11 N2 C14 119.4(3) . . . . ?
C12 C11 N2 C14 -61.5(3) . . . . ?
C16 C17 N2 C11 -166.9(2) . . . . ?
C16 C17 N2 C14 58.4(3) . . . . ?
C15 C14 N2 C11 166.3(2) . . . . ?
C15 C14 N2 C17 -58.4(3) . . . . ?
C19 C18 N3 C16 -65.0(3) . . . . ?
C19 C18 N3 C15 59.1(3) . . . . ?
C17 C16 N3 C18 -174.4(2) . . . . ?
C17 C16 N3 C15 60.2(3) . . . . ?
C14 C15 N3 C18 175.7(2) . . . . ?
C14 C15 N3 C16 -58.6(3) . . . . ?

loop_
_cod_related_entry_id
_cod_related_entry_database
_cod_related_entry_code
1 ChemSpider 14940258
